data_8102182
loop_
_publ_author_name
'Jing-Cai Yao'
'Jian-Hua Qin'
'Qing-Bo Sun'
'Li Qu'
'Yan-Ge Li'

_publ_section_title
;
 Crystal structure of bis(3-hydroxypyridinium)
 1,4-benzenedicarboxylate, [C5NH5(OH)]2[C6H4(COO)2]
;
_journal_issue 1
_journal_name_full 'Zeitschrift f\"ur Kristallographie - New Crystal Structures'
_journal_page_first 11
_journal_volume 223
_journal_year 2008
_chemical_formula_structural '[C5NH5(OH)]2[C6H4(COO)2]'
_chemical_formula_sum 'C18 H16 N2 O6'
_chemical_formula_weight 356.33
_chemical_name_systematic
;
bis(3-hydroxypyridinium) 1,4-benzenedicarboxylate
;
_space_group_IT_number 14
_symmetry_cell_setting monoclinic
_symmetry_space_group_name_Hall '-P 2ybc'
_symmetry_space_group_name_H-M 'P 1 21/c 1'
_atom_sites_solution_hydrogens geom
_atom_sites_solution_primary direct
_atom_sites_solution_secondary difmap
_audit_creation_method SHELXL-97
_cell_angle_alpha 90.00
_cell_angle_beta 100.201(2)
_cell_angle_gamma 90.00
_cell_formula_units_Z 2
_cell_length_a 4.9775(9)
_cell_length_b 15.705(3)
_cell_length_c 10.6234(18)
_cell_measurement_reflns_used 1454
_cell_measurement_temperature 291(2)
_cell_measurement_theta_max 25.37
_cell_measurement_theta_min 2.34
_cell_volume 817.3(3)
_computing_cell_refinement 'Bruker SMART'
_computing_data_collection 'Bruker SMART'
_computing_data_reduction 'Bruker SAINT'
_computing_molecular_graphics 'Bruker SHELXTL'
_computing_publication_material 'Bruker SHELXTL'
_computing_structure_refinement 'SHELXL-97 (Sheldrick, 1997)'
_computing_structure_solution 'SHELXS-97 (Sheldrick, 1990)'
_diffrn_ambient_temperature 291(2)
_diffrn_measured_fraction_theta_full 1.000
_diffrn_measured_fraction_theta_max 1.000
_diffrn_measurement_device_type 'Bruker SMART CCD'
_diffrn_measurement_method phi/omega
_diffrn_radiation_monochromator graphite
_diffrn_radiation_source 'fine-focus sealed tube'
_diffrn_radiation_type MoK\a
_diffrn_radiation_wavelength 0.71073
_diffrn_reflns_av_R_equivalents 0.0236
_diffrn_reflns_av_sigmaI/netI 0.0232
_diffrn_reflns_limit_h_max 6
_diffrn_reflns_limit_h_min -4
_diffrn_reflns_limit_k_max 19
_diffrn_reflns_limit_k_min -18
_diffrn_reflns_limit_l_max 12
_diffrn_reflns_limit_l_min -12
_diffrn_reflns_number 5067
_diffrn_reflns_theta_full 25.47
_diffrn_reflns_theta_max 25.47
_diffrn_reflns_theta_min 2.34
_diffrn_standards_number 0
_exptl_absorpt_coefficient_mu 0.110
_exptl_absorpt_correction_T_max 0.9757
_exptl_absorpt_correction_T_min 0.9557
_exptl_absorpt_correction_type multi-scan
_exptl_absorpt_process_details sadabs
_exptl_crystal_colour brown
_exptl_crystal_density_diffrn 1.448
_exptl_crystal_density_method 'not measured'
_exptl_crystal_description block
_exptl_crystal_F_000 372
_exptl_crystal_size_max 0.41
_exptl_crystal_size_mid 0.26
_exptl_crystal_size_min 0.22
_refine_diff_density_max 0.155
_refine_diff_density_min -0.144
_refine_diff_density_rms 0.033
_refine_ls_extinction_method none
_refine_ls_goodness_of_fit_ref 1.044
_refine_ls_hydrogen_treatment constr
_refine_ls_matrix_type full
_refine_ls_number_parameters 119
_refine_ls_number_reflns 1505
_refine_ls_number_restraints 0
_refine_ls_restrained_S_all 1.044
_refine_ls_R_factor_all 0.0522
_refine_ls_R_factor_gt 0.0372
_refine_ls_shift/su_max 0.000
_refine_ls_shift/su_mean 0.000
_refine_ls_structure_factor_coef Fsqd
_refine_ls_weighting_details 'calc w=1/[\s^2^(Fo^2^)+(0.0541P)^2^+0.0897P] where P=(Fo^2^+2Fc^2^)/3'
_refine_ls_weighting_scheme calc
_refine_ls_wR_factor_gt 0.0964
_refine_ls_wR_factor_ref 0.1057
_reflns_number_gt 1125
_reflns_number_total 1505
_reflns_threshold_expression >2sigma(I)
_cod_data_source_file 1267-2098.cff
_cod_data_source_block d
_cod_depositor_comments
;
The following automatic conversions were performed:
'_symmetry_cell_setting' value 'Monoclinic' changed to 'monoclinic'
according to '/home/saulius/struct/CIF-dictionaries/cif_core.dic'
dictionary named 'cif_core.dic' version 2.4.1 from 2010-06-29.

Automatic conversion script
Id: cif_fix_enum 1555 2011-01-17 13:19:09Z saulius 
;
_cod_original_cell_volume 817.3(2)
_cod_original_sg_symbol_H-M P12(1)/c1
_cod_database_code 8102182

loop_
_symmetry_equiv_pos_as_xyz
'x, y, z'
'-x, y+1/2, -z+1/2'
'-x, -y, -z'
'x, -y-1/2, z-1/2'

loop_
_atom_site_label
_atom_site_type_symbol
_atom_site_fract_x
_atom_site_fract_y
_atom_site_fract_z
_atom_site_U_iso_or_equiv
_atom_site_adp_type
_atom_site_occupancy
_atom_site_symmetry_multiplicity
_atom_site_Wyckoff_symbol
_atom_site_calc_flag
_atom_site_refinement_flags
_atom_site_disorder_assembly
_atom_site_disorder_group
O1 O 0.8895(3) 0.58946(9) 0.64262(11) 0.0698(4) Uani 1 4 e d . . .
H1 H 0.8857 0.6129 0.7113 0.105 Uiso 1 4 e calc R . .
O2 O 0.1446(3) 0.33163(7) 0.14521(10) 0.0568(4) Uani 1 4 e d . . .
O3 O -0.0138(3) 0.33167(8) -0.06282(11) 0.0587(4) Uani 1 4 e d . . .
N1 N 0.3194(3) 0.71361(8) 0.48809(12) 0.0491(4) Uani 1 4 e d . . .
H1D H 0.2157 0.7538 0.5066 0.059 Uiso 1 4 e calc R . .
C1 C 0.5183(3) 0.68537(10) 0.57872(15) 0.0476(4) Uani 1 4 e d . . .
H1A H 0.5436 0.7095 0.6599 0.057 Uiso 1 4 e calc R . .
C2 C 0.6875(3) 0.62047(10) 0.55322(15) 0.0499(4) Uani 1 4 e d . . .
C3 C 0.6460(4) 0.58702(11) 0.43060(16) 0.0573(5) Uani 1 4 e d . . .
H3 H 0.7582 0.5437 0.4101 0.069 Uiso 1 4 e calc R . .
C4 C 0.4381(4) 0.61816(12) 0.33913(16) 0.0599(5) Uani 1 4 e d . . .
H4 H 0.4092 0.5958 0.2568 0.072 Uiso 1 4 e calc R . .
C5 C 0.2742(4) 0.68221(11) 0.36981(16) 0.0553(5) Uani 1 4 e d . . .
H5 H 0.1330 0.7035 0.3087 0.066 Uiso 1 4 e calc R . .
C6 C 0.1410(3) 0.36035(10) 0.03536(14) 0.0446(4) Uani 1 4 e d . . .
C7 C 0.3264(3) 0.43248(9) 0.01651(13) 0.0406(4) Uani 1 4 e d . . .
C8 C 0.5485(3) 0.45245(10) 0.11084(14) 0.0458(4) Uani 1 4 e d . . .
H8 H 0.5822 0.4206 0.1858 0.055 Uiso 1 4 e calc R . .
C9 C 0.2801(3) 0.48068(10) -0.09421(14) 0.0445(4) Uani 1 4 e d . . .
H9 H 0.1323 0.4680 -0.1581 0.053 Uiso 1 4 e calc R . .

loop_
_atom_site_aniso_label
_atom_site_aniso_U_11
_atom_site_aniso_U_22
_atom_site_aniso_U_33
_atom_site_aniso_U_23
_atom_site_aniso_U_13
_atom_site_aniso_U_12
O1 0.0666(9) 0.0799(9) 0.0571(8) 0.0006(6) -0.0050(7) 0.0266(7)
O2 0.0645(8) 0.0582(7) 0.0441(6) 0.0070(5) -0.0003(6) -0.0121(6)
O3 0.0629(8) 0.0636(8) 0.0460(7) -0.0021(5) -0.0004(6) -0.0212(6)
N1 0.0499(9) 0.0480(8) 0.0488(8) 0.0009(6) 0.0070(7) 0.0097(6)
C1 0.0500(10) 0.0488(9) 0.0423(8) 0.0002(7) 0.0037(7) 0.0021(8)
C2 0.0466(10) 0.0512(9) 0.0502(9) 0.0049(7) 0.0035(8) 0.0046(8)
C3 0.0588(12) 0.0569(10) 0.0555(10) -0.0050(8) 0.0086(9) 0.0133(9)
C4 0.0629(13) 0.0655(11) 0.0495(10) -0.0098(8) 0.0053(9) 0.0066(9)
C5 0.0548(11) 0.0613(11) 0.0464(10) -0.0004(8) -0.0003(8) 0.0077(9)
C6 0.0431(10) 0.0445(9) 0.0446(9) -0.0031(7) 0.0030(7) 0.0022(7)
C7 0.0392(9) 0.0423(8) 0.0399(8) -0.0046(6) 0.0058(7) 0.0033(7)
C8 0.0459(10) 0.0490(9) 0.0401(8) 0.0029(7) 0.0009(7) 0.0008(7)
C9 0.0399(9) 0.0511(9) 0.0396(8) -0.0025(7) -0.0010(7) -0.0017(7)

loop_
_atom_type_symbol
_atom_type_description
_atom_type_scat_dispersion_real
_atom_type_scat_dispersion_imag
_atom_type_scat_source
C C 0.0033 0.0016 'International Tables Vol C Tables 4.2.6.8 and 6.1.1.4'
H H 0.0000 0.0000 'International Tables Vol C Tables 4.2.6.8 and 6.1.1.4'
N N 0.0061 0.0033 'International Tables Vol C Tables 4.2.6.8 and 6.1.1.4'
O O 0.0106 0.0060 'International Tables Vol C Tables 4.2.6.8 and 6.1.1.4'

loop_
_geom_angle_atom_site_label_1
_geom_angle_atom_site_label_2
_geom_angle_atom_site_label_3
_geom_angle
_geom_angle_site_symmetry_1
_geom_angle_site_symmetry_3
_geom_angle_publ_flag
C2 O1 H1 109.5 . . ?
C1 N1 C5 122.68(14) . . ?
C1 N1 H1D 118.7 . . ?
C5 N1 H1D 118.7 . . ?
N1 C1 C2 120.45(15) . . ?
N1 C1 H1A 119.8 . . ?
C2 C1 H1A 119.8 . . ?
O1 C2 C1 122.32(15) . . ?
O1 C2 C3 119.63(16) . . ?
C1 C2 C3 118.05(15) . . ?
C4 C3 C2 119.79(16) . . ?
C4 C3 H3 120.1 . . ?
C2 C3 H3 120.1 . . ?
C5 C4 C3 119.82(16) . . ?
C5 C4 H4 120.1 . . ?
C3 C4 H4 120.1 . . ?
N1 C5 C4 119.21(16) . . ?
N1 C5 H5 120.4 . . ?
C4 C5 H5 120.4 . . ?
O2 C6 O3 123.24(15) . . ?
O2 C6 C7 119.42(14) . . ?
O3 C6 C7 117.34(13) . . ?
C9 C7 C8 118.75(14) . . ?
C9 C7 C6 120.94(14) . . ?
C8 C7 C6 120.31(13) . . ?
C9 C8 C7 120.58(14) 3_665 . ?
C9 C8 H8 119.7 3_665 . ?
C7 C8 H8 119.7 . . ?
C7 C9 C8 120.67(14) . 3_665 ?
C7 C9 H9 119.7 . . ?
C8 C9 H9 119.7 3_665 . ?

loop_
_geom_bond_atom_site_label_1
_geom_bond_atom_site_label_2
_geom_bond_distance
_geom_bond_site_symmetry_2
_geom_bond_publ_flag
O1 C2 1.3460(19) . ?
O1 H1 0.8200 . ?
O2 C6 1.2483(18) . ?
O3 C6 1.2648(18) . ?
N1 C1 1.329(2) . ?
N1 C5 1.331(2) . ?
N1 H1D 0.8600 . ?
C1 C2 1.379(2) . ?
C1 H1A 0.9300 . ?
C2 C3 1.386(2) . ?
C3 C4 1.378(2) . ?
C3 H3 0.9300 . ?
C4 C5 1.371(2) . ?
C4 H4 0.9300 . ?
C5 H5 0.9300 . ?
C6 C7 1.497(2) . ?
C7 C9 1.383(2) . ?
C7 C8 1.390(2) . ?
C8 C9 1.384(2) 3_665 ?
C8 H8 0.9300 . ?
C9 C8 1.384(2) 3_665 ?
C9 H9 0.9300 . ?

loop_
_geom_hbond_atom_site_label_D
_geom_hbond_atom_site_label_H
_geom_hbond_atom_site_label_A
_geom_hbond_distance_DH
_geom_hbond_distance_HA
_geom_hbond_distance_DA
_geom_hbond_angle_DHA
_geom_hbond_site_symmetry_A
O1 H1 O2 0.82 1.79 2.6039(18) 175.6 3_666
N1 H1D O3 0.86 1.75 2.6096(18) 173.3 2
N1 H1D O2 0.86 2.51 3.1014(18) 126.9 2

loop_
_geom_torsion_atom_site_label_1
_geom_torsion_atom_site_label_2
_geom_torsion_atom_site_label_3
_geom_torsion_atom_site_label_4
_geom_torsion
_geom_torsion_site_symmetry_1
_geom_torsion_site_symmetry_2
_geom_torsion_site_symmetry_3
_geom_torsion_site_symmetry_4
_geom_torsion_publ_flag
C5 N1 C1 C2 -0.6(3) . . . . ?
N1 C1 C2 O1 -179.32(15) . . . . ?
N1 C1 C2 C3 1.0(3) . . . . ?
O1 C2 C3 C4 179.49(16) . . . . ?
C1 C2 C3 C4 -0.8(3) . . . . ?
C2 C3 C4 C5 0.2(3) . . . . ?
C1 N1 C5 C4 0.0(3) . . . . ?
C3 C4 C5 N1 0.2(3) . . . . ?
O2 C6 C7 C9 -162.55(15) . . . . ?
O3 C6 C7 C9 17.2(2) . . . . ?
O2 C6 C7 C8 17.2(2) . . . . ?
O3 C6 C7 C8 -163.07(15) . . . . ?
C9 C7 C8 C9 0.0(3) . . . 3_665 ?
C6 C7 C8 C9 -179.71(14) . . . 3_665 ?
C8 C7 C9 C8 0.0(3) . . . 3_665 ?
C6 C7 C9 C8 179.71(14) . . . 3_665 ?
